data_2227040
loop_
_publ_author_name
'Melardi, Mohammad Reza'
'Roohi, Zeynab'
'Heidari, Nazanin'
'Rofouei, Mohammad Kazem'

_publ_section_title
;
 Chlorido[1-(2-ethoxyphenyl)3-(4-nitrophenyl)triazenido]mercury(II)
;
_journal_coeditor_code PV2293
_journal_issue 8
_journal_name_full 'Acta Crystallographica Section E'
_journal_page_first m975
_journal_paper_doi 10.1107/S1600536810027819
_journal_volume 66
_journal_year 2010
_chemical_formula_iupac '[Hg (C14 H13 N4 O3) Cl]'
_chemical_formula_moiety 'C14 H13 Cl Hg N4 O3'
_chemical_formula_sum 'C14 H13 Cl Hg N4 O3'
_chemical_formula_weight 521.32
_chemical_name_systematic
;
Chlorido[1-(2-ethoxyphenyl)3-(4-nitrophenyl)triazenido]mercury(II)
;
_space_group_IT_number 9
_symmetry_cell_setting monoclinic
_symmetry_space_group_name_Hall 'C -2yc'
_symmetry_space_group_name_H-M 'C 1 c 1'
_atom_sites_solution_hydrogens geom
_atom_sites_solution_primary direct
_atom_sites_solution_secondary difmap
_audit_creation_method SHELXL-97
_cell_angle_alpha 90.00
_cell_angle_beta 107.6355(6)
_cell_angle_gamma 90.00
_cell_formula_units_Z 4
_cell_length_a 13.4829(5)
_cell_length_b 15.5746(6)
_cell_length_c 7.7545(3)
_cell_measurement_reflns_used 5899
_cell_measurement_temperature 120(2)
_cell_measurement_theta_max 32.62
_cell_measurement_theta_min 2.62
_cell_volume 1551.85(10)
_computing_cell_refinement 'SAINT-Plus (Bruker, 2001)'
_computing_data_collection 'APEX2 (Bruker, 2005)'
_computing_data_reduction 'SAINT-Plus (Bruker, 2001)'
_computing_molecular_graphics 'SHELXTL (Sheldrick, 2008)'
_computing_publication_material 'SHELXTL (Sheldrick, 2008)'
_computing_structure_refinement 'SHELXL97 (Sheldrick, 2008)'
_computing_structure_solution 'SHELXS97 (Sheldrick, 2008)'
_diffrn_ambient_temperature 120(2)
_diffrn_measured_fraction_theta_full 0.998
_diffrn_measured_fraction_theta_max 0.998
_diffrn_measurement_device_type 'Bruker APEXII CCD'
_diffrn_measurement_method '\f and \w scans'
_diffrn_radiation_monochromator graphite
_diffrn_radiation_source 'fine-focus sealed tube'
_diffrn_radiation_type MoK\a
_diffrn_radiation_wavelength 0.71073
_diffrn_reflns_av_R_equivalents 0.0314
_diffrn_reflns_av_sigmaI/netI 0.0599
_diffrn_reflns_limit_h_max 20
_diffrn_reflns_limit_h_min -20
_diffrn_reflns_limit_k_max 23
_diffrn_reflns_limit_k_min -23
_diffrn_reflns_limit_l_max 11
_diffrn_reflns_limit_l_min -11
_diffrn_reflns_number 11603
_diffrn_reflns_theta_full 32.75
_diffrn_reflns_theta_max 32.75
_diffrn_reflns_theta_min 2.05
_exptl_absorpt_coefficient_mu 10.110
_exptl_absorpt_correction_T_max 0.6184
_exptl_absorpt_correction_T_min 0.1423
_exptl_absorpt_correction_type multi-scan
_exptl_absorpt_process_details '(SADABS; Bruker, 2001)'
_exptl_crystal_colour red
_exptl_crystal_density_diffrn 2.231
_exptl_crystal_density_method 'not measured'
_exptl_crystal_description needle
_exptl_crystal_F_000 984
_exptl_crystal_size_max 0.441
_exptl_crystal_size_mid 0.104
_exptl_crystal_size_min 0.078
_refine_diff_density_max 0.866
_refine_diff_density_min -0.728
_refine_ls_abs_structure_details 'Flack (1983), 2739 Friedel pairs'
_refine_ls_abs_structure_Flack 0.003(5)
_refine_ls_extinction_method none
_refine_ls_goodness_of_fit_ref 0.755
_refine_ls_hydrogen_treatment constr
_refine_ls_matrix_type full
_refine_ls_number_parameters 209
_refine_ls_number_reflns 5612
_refine_ls_number_restraints 2
_refine_ls_restrained_S_all 0.755
_refine_ls_R_factor_all 0.0263
_refine_ls_R_factor_gt 0.0220
_refine_ls_shift/su_max 0.002
_refine_ls_shift/su_mean 0.000
_refine_ls_structure_factor_coef Fsqd
_refine_ls_weighting_details 'calc w=1/[\s^2^(Fo^2^)] where P=(Fo^2^+2Fc^2^)/3'
_refine_ls_weighting_scheme calc
_refine_ls_wR_factor_gt 0.0448
_refine_ls_wR_factor_ref 0.0467
_reflns_number_gt 5130
_reflns_number_total 5612
_reflns_threshold_expression I>2\s(I)
_cod_data_source_file pv2293.cif
_cod_data_source_block I
_cod_original_cell_volume 1551.84(10)
_cod_original_sg_symbol_H-M 'C c'
_cod_database_code 2227040
_cod_database_fobs_code 2227040

loop_
_symmetry_equiv_pos_as_xyz
'x, y, z'
'x, -y, z+1/2'
'x+1/2, y+1/2, z'
'x+1/2, -y+1/2, z+1/2'

loop_
_atom_site_type_symbol
_atom_site_label
_atom_site_fract_x
_atom_site_fract_y
_atom_site_fract_z
_atom_site_U_iso_or_equiv
_atom_site_adp_type
_atom_site_calc_flag
_atom_site_refinement_flags
_atom_site_occupancy
_atom_site_disorder_assembly
_atom_site_disorder_group
Hg Hg1 0.12017(2) 0.366861(6) 0.01531(2) 0.01598(3) Uani d . 1 . .
Cl Cl1 0.09959(7) 0.22761(6) -0.07489(13) 0.02390(18) Uani d . 1 . .
O O1 0.29846(19) 0.43726(16) 0.0064(3) 0.0186(5) Uani d . 1 . .
O O2 -0.3935(2) 0.61872(18) 0.3415(5) 0.0284(6) Uani d . 1 . .
O O3 -0.4252(2) 0.48304(18) 0.3448(4) 0.0251(6) Uani d . 1 . .
N N1 0.1308(2) 0.49607(17) 0.0809(4) 0.0139(5) Uani d . 1 . .
N N2 0.0536(2) 0.52465(18) 0.1369(4) 0.0143(5) Uani d . 1 . .
N N3 -0.0072(2) 0.46291(18) 0.1493(4) 0.0135(5) Uani d . 1 . .
N N4 -0.3717(2) 0.5440(2) 0.3237(4) 0.0178(6) Uani d . 1 . .
C C1 0.1976(2) 0.5559(2) 0.0397(4) 0.0141(6) Uani d . 1 . .
C C2 0.2875(3) 0.5247(2) 0.0013(4) 0.0158(6) Uani d . 1 . .
C C3 0.3560(3) 0.5818(2) -0.0381(5) 0.0207(7) Uani d . 1 . .
H H3 0.4169 0.5612 -0.0620 0.025 Uiso calc R 1 . .
C C4 0.3359(3) 0.6695(3) -0.0427(5) 0.0240(8) Uani d . 1 . .
H H4 0.3840 0.7086 -0.0675 0.029 Uiso calc R 1 . .
C C5 0.2464(3) 0.7004(2) -0.0112(5) 0.0240(7) Uani d . 1 . .
H H5 0.2326 0.7604 -0.0169 0.029 Uiso calc R 1 . .
C C6 0.1767(3) 0.6436(2) 0.0287(5) 0.0177(6) Uani d . 1 . .
H H6 0.1149 0.6646 0.0484 0.021 Uiso calc R 1 . .
C C7 -0.0947(2) 0.4891(2) 0.1988(4) 0.0126(6) Uani d . 1 . .
C C8 -0.1560(3) 0.4226(2) 0.2309(5) 0.0162(6) Uani d . 1 . .
H H8 -0.1348 0.3647 0.2252 0.019 Uiso calc R 1 . .
C C9 -0.2472(3) 0.4396(2) 0.2710(5) 0.0169(6) Uani d . 1 . .
H H9 -0.2888 0.3943 0.2931 0.020 Uiso calc R 1 . .
C C10 -0.2762(3) 0.5245(2) 0.2780(5) 0.0158(6) Uani d . 1 . .
C C11 -0.2170(3) 0.5921(2) 0.2465(5) 0.0155(6) Uani d . 1 . .
H H11 -0.2385 0.6498 0.2531 0.019 Uiso calc R 1 . .
C C12 -0.1261(3) 0.5744(2) 0.2052(5) 0.0155(6) Uani d . 1 . .
H H12 -0.0853 0.6200 0.1813 0.019 Uiso calc R 1 . .
C C13 0.3904(3) 0.4016(3) -0.0273(5) 0.0206(7) Uani d . 1 . .
H H13A 0.4541 0.4228 0.0641 0.025 Uiso calc R 1 . .
H H13B 0.3930 0.4188 -0.1487 0.025 Uiso calc R 1 . .
C C14 0.3835(3) 0.3054(2) -0.0161(6) 0.0251(8) Uani d . 1 . .
H H14A 0.4450 0.2792 -0.0368 0.038 Uiso calc R 1 . .
H H14B 0.3207 0.2851 -0.1083 0.038 Uiso calc R 1 . .
H H14C 0.3802 0.2891 0.1042 0.038 Uiso calc R 1 . .

loop_
_atom_site_aniso_label
_atom_site_aniso_U_11
_atom_site_aniso_U_22
_atom_site_aniso_U_33
_atom_site_aniso_U_12
_atom_site_aniso_U_13
_atom_site_aniso_U_23
Hg1 0.01404(5) 0.01342(4) 0.02179(5) 0.00069(9) 0.00741(3) -0.00111(10)
Cl1 0.0207(4) 0.0148(4) 0.0376(5) 0.0004(3) 0.0109(4) -0.0046(3)
O1 0.0137(11) 0.0211(12) 0.0250(13) 0.0020(9) 0.0117(10) -0.0003(10)
O2 0.0230(14) 0.0235(14) 0.0441(18) 0.0042(11) 0.0182(13) 0.0018(12)
O3 0.0175(13) 0.0306(15) 0.0307(15) -0.0056(11) 0.0127(12) -0.0014(12)
N1 0.0124(12) 0.0148(12) 0.0164(12) -0.0001(10) 0.0070(11) -0.0015(10)
N2 0.0123(12) 0.0168(13) 0.0144(13) -0.0011(10) 0.0048(10) 0.0009(10)
N3 0.0111(12) 0.0162(13) 0.0133(12) 0.0012(10) 0.0040(10) 0.0011(10)
N4 0.0134(13) 0.0239(15) 0.0179(14) -0.0031(11) 0.0074(11) -0.0009(11)
C1 0.0115(14) 0.0188(15) 0.0127(14) -0.0012(11) 0.0048(11) -0.0004(12)
C2 0.0161(15) 0.0196(16) 0.0132(14) 0.0017(12) 0.0067(12) 0.0004(12)
C3 0.0151(15) 0.0282(19) 0.0209(17) -0.0013(13) 0.0088(13) -0.0001(14)
C4 0.0261(19) 0.0242(18) 0.0256(18) -0.0077(15) 0.0134(16) 0.0024(15)
C5 0.0248(19) 0.0191(17) 0.0308(19) -0.0043(14) 0.0123(16) 0.0012(15)
C6 0.0188(16) 0.0169(15) 0.0203(16) 0.0005(12) 0.0100(13) -0.0003(12)
C7 0.0103(13) 0.0176(15) 0.0103(13) 0.0016(11) 0.0037(11) 0.0007(11)
C8 0.0168(15) 0.0148(14) 0.0180(15) -0.0013(12) 0.0067(12) -0.0005(12)
C9 0.0163(15) 0.0197(16) 0.0157(15) -0.0036(12) 0.0065(12) -0.0010(12)
C10 0.0138(15) 0.0221(16) 0.0135(14) -0.0028(12) 0.0070(13) -0.0010(12)
C11 0.0129(14) 0.0161(15) 0.0181(15) 0.0012(12) 0.0055(12) -0.0014(12)
C12 0.0142(15) 0.0144(14) 0.0180(15) -0.0023(11) 0.0053(12) 0.0004(12)
C13 0.0144(15) 0.0272(18) 0.0211(16) 0.0060(14) 0.0069(13) -0.0027(15)
C14 0.0222(18) 0.0262(19) 0.0289(19) 0.0072(15) 0.0107(16) -0.0008(15)

loop_
_atom_type_symbol
_atom_type_description
_atom_type_scat_dispersion_real
_atom_type_scat_dispersion_imag
_atom_type_scat_source
C C 0.0033 0.0016 'International Tables Vol C Tables 4.2.6.8 and 6.1.1.4'
H H 0.0000 0.0000 'International Tables Vol C Tables 4.2.6.8 and 6.1.1.4'
N N 0.0061 0.0033 'International Tables Vol C Tables 4.2.6.8 and 6.1.1.4'
O O 0.0106 0.0060 'International Tables Vol C Tables 4.2.6.8 and 6.1.1.4'
Cl Cl 0.1484 0.1585 'International Tables Vol C Tables 4.2.6.8 and 6.1.1.4'
Hg Hg -2.3894 9.2266 'International Tables Vol C Tables 4.2.6.8 and 6.1.1.4'

loop_
_geom_angle_atom_site_label_1
_geom_angle_atom_site_label_2
_geom_angle_atom_site_label_3
_geom_angle_site_symmetry_1
_geom_angle_site_symmetry_3
_geom_angle
_geom_angle_publ_flag
N1 Hg1 Cl1 . . 175.95(8) ?
N1 Hg1 O1 . . 67.07(9) ?
Cl1 Hg1 O1 . . 114.37(6) ?
N1 Hg1 N3 . . 51.23(10) ?
Cl1 Hg1 N3 . . 127.80(6) ?
O1 Hg1 N3 . . 117.69(8) ?
C2 O1 C13 . . 117.8(3) ?
C2 O1 Hg1 . . 108.66(19) ?
C13 O1 Hg1 . . 132.3(2) ?
N2 N1 C1 . . 118.5(3) ?
N2 N1 Hg1 . . 114.0(2) ?
C1 N1 Hg1 . . 126.3(2) ?
N3 N2 N1 . . 110.9(3) ?
N2 N3 C7 . . 114.2(3) ?
N2 N3 Hg1 . . 83.78(18) ?
C7 N3 Hg1 . . 161.0(2) ?
O2 N4 O3 . . 123.4(3) ?
O2 N4 C10 . . 119.0(3) ?
O3 N4 C10 . . 117.6(3) ?
C6 C1 N1 . . 122.4(3) ?
C6 C1 C2 . . 119.5(3) ?
N1 C1 C2 . . 118.1(3) ?
O1 C2 C3 . . 124.9(3) ?
O1 C2 C1 . . 115.2(3) ?
C3 C2 C1 . . 119.8(3) ?
C2 C3 C4 . . 120.0(3) ?
C2 C3 H3 . . 120.0 ?
C4 C3 H3 . . 120.0 ?
C5 C4 C3 . . 120.7(3) ?
C5 C4 H4 . . 119.7 ?
C3 C4 H4 . . 119.7 ?
C4 C5 C6 . . 119.9(4) ?
C4 C5 H5 . . 120.0 ?
C6 C5 H5 . . 120.0 ?
C1 C6 C5 . . 120.0(3) ?
C1 C6 H6 . . 120.0 ?
C5 C6 H6 . . 120.0 ?
C8 C7 C12 . . 119.8(3) ?
C8 C7 N3 . . 115.2(3) ?
C12 C7 N3 . . 124.9(3) ?
C9 C8 C7 . . 120.9(3) ?
C9 C8 H8 . . 119.5 ?
C7 C8 H8 . . 119.5 ?
C8 C9 C10 . . 118.3(3) ?
C8 C9 H9 . . 120.9 ?
C10 C9 H9 . . 120.9 ?
C9 C10 C11 . . 122.2(3) ?
C9 C10 N4 . . 119.1(3) ?
C11 C10 N4 . . 118.7(3) ?
C12 C11 C10 . . 119.1(3) ?
C12 C11 H11 . . 120.4 ?
C10 C11 H11 . . 120.4 ?
C11 C12 C7 . . 119.7(3) ?
C11 C12 H12 . . 120.2 ?
C7 C12 H12 . . 120.2 ?
O1 C13 C14 . . 107.4(3) ?
O1 C13 H13A . . 110.2 ?
C14 C13 H13A . . 110.2 ?
O1 C13 H13B . . 110.2 ?
C14 C13 H13B . . 110.2 ?
H13A C13 H13B . . 108.5 ?
C13 C14 H14A . . 109.5 ?
C13 C14 H14B . . 109.5 ?
H14A C14 H14B . . 109.5 ?
C13 C14 H14C . . 109.5 ?
H14A C14 H14C . . 109.5 ?
H14B C14 H14C . . 109.5 ?

loop_
_geom_bond_atom_site_label_1
_geom_bond_atom_site_label_2
_geom_bond_site_symmetry_2
_geom_bond_distance
_geom_bond_publ_flag
Hg1 N1 . 2.070(3) ?
Hg1 Cl1 . 2.2699(9) ?
Hg1 O1 . 2.662(2) ?
Hg1 N3 . 2.711(3) ?
O1 C2 . 1.370(4) ?
O1 C13 . 1.453(4) ?
O2 N4 . 1.218(4) ?
O3 N4 . 1.233(4) ?
N1 N2 . 1.320(4) ?
N1 C1 . 1.399(4) ?
N2 N3 . 1.286(4) ?
N3 C7 . 1.406(4) ?
N4 C10 . 1.467(4) ?
C1 C6 . 1.392(4) ?
C1 C2 . 1.419(4) ?
C2 C3 . 1.382(5) ?
C3 C4 . 1.390(6) ?
C3 H3 . 0.9500 ?
C4 C5 . 1.389(6) ?
C4 H4 . 0.9500 ?
C5 C6 . 1.392(5) ?
C5 H5 . 0.9500 ?
C6 H6 . 0.9500 ?
C7 C8 . 1.394(4) ?
C7 C12 . 1.401(5) ?
C8 C9 . 1.382(5) ?
C8 H8 . 0.9500 ?
C9 C10 . 1.385(5) ?
C9 H9 . 0.9500 ?
C10 C11 . 1.387(5) ?
C11 C12 . 1.385(5) ?
C11 H11 . 0.9500 ?
C12 H12 . 0.9500 ?
C13 C14 . 1.505(6) ?
C13 H13A . 0.9900 ?
C13 H13B . 0.9900 ?
C14 H14A . 0.9800 ?
C14 H14B . 0.9800 ?
C14 H14C . 0.9800 ?

loop_
_geom_hbond_atom_site_label_D
_geom_hbond_atom_site_label_H
_geom_hbond_atom_site_label_A
_geom_hbond_site_symmetry_A
_geom_hbond_distance_DH
_geom_hbond_distance_HA
_geom_hbond_distance_DA
_geom_hbond_angle_DHA
_geom_hbond_publ_flag
C3 H3 O3 2_664 0.95 2.54 3.489(5) 174 yes
C5 H5 O2 4_564 0.95 2.55 3.390(5) 147 yes
C9 H9 Cl1 4_455 0.95 2.80 3.738(4) 169 yes
C13 H13A O3 1_655 0.99 2.47 3.431(5) 162 yes
C13 H13B Cg2 2_564 0.99 2.81 3.570(4) 134 yes

loop_
_geom_torsion_atom_site_label_1
_geom_torsion_atom_site_label_2
_geom_torsion_atom_site_label_3
_geom_torsion_atom_site_label_4
_geom_torsion_site_symmetry_1
_geom_torsion_site_symmetry_2
_geom_torsion_site_symmetry_3
_geom_torsion_site_symmetry_4
_geom_torsion
_geom_torsion_publ_flag
N1 Hg1 O1 C2 . . . . -16.5(2) ?
Cl1 Hg1 O1 C2 . . . . 159.32(18) ?
N3 Hg1 O1 C2 . . . . -24.7(2) ?
N1 Hg1 O1 C13 . . . . 176.7(3) ?
Cl1 Hg1 O1 C13 . . . . -7.4(3) ?
N3 Hg1 O1 C13 . . . . 168.5(3) ?
O1 Hg1 N1 N2 . . . . -173.2(2) ?
N3 Hg1 N1 N2 . . . . -2.54(18) ?
O1 Hg1 N1 C1 . . . . 19.7(2) ?
N3 Hg1 N1 C1 . . . . -169.6(3) ?
C1 N1 N2 N3 . . . . 172.7(3) ?
Hg1 N1 N2 N3 . . . . 4.5(3) ?
N1 N2 N3 C7 . . . . -176.7(3) ?
N1 N2 N3 Hg1 . . . . -3.1(2) ?
N1 Hg1 N3 N2 . . . . 2.39(17) ?
Cl1 Hg1 N3 N2 . . . . -172.60(15) ?
O1 Hg1 N3 N2 . . . . 12.1(2) ?
N1 Hg1 N3 C7 . . . . 164.2(7) ?
Cl1 Hg1 N3 C7 . . . . -10.8(7) ?
O1 Hg1 N3 C7 . . . . 173.8(6) ?
N2 N1 C1 C6 . . . . -10.1(5) ?
Hg1 N1 C1 C6 . . . . 156.5(3) ?
N2 N1 C1 C2 . . . . 172.4(3) ?
Hg1 N1 C1 C2 . . . . -21.0(4) ?
C13 O1 C2 C3 . . . . 1.7(5) ?
Hg1 O1 C2 C3 . . . . -167.2(3) ?
C13 O1 C2 C1 . . . . -178.5(3) ?
Hg1 O1 C2 C1 . . . . 12.6(3) ?
C6 C1 C2 O1 . . . . -176.7(3) ?
N1 C1 C2 O1 . . . . 0.9(4) ?
C6 C1 C2 C3 . . . . 3.1(5) ?
N1 C1 C2 C3 . . . . -179.3(3) ?
O1 C2 C3 C4 . . . . 178.8(3) ?
C1 C2 C3 C4 . . . . -1.0(5) ?
C2 C3 C4 C5 . . . . -1.2(5) ?
C3 C4 C5 C6 . . . . 1.2(6) ?
N1 C1 C6 C5 . . . . 179.4(3) ?
C2 C1 C6 C5 . . . . -3.1(5) ?
C4 C5 C6 C1 . . . . 0.9(6) ?
N2 N3 C7 C8 . . . . -173.8(3) ?
N2 N3 C7 C12 . . . . 10.7(4) ?
C12 C7 C8 C9 . . . . -0.7(5) ?
N3 C7 C8 C9 . . . . -176.5(3) ?
C7 C8 C9 C10 . . . . 0.1(5) ?
C8 C9 C10 C11 . . . . 0.0(5) ?
C8 C9 C10 N4 . . . . -178.9(3) ?
O2 N4 C10 C9 . . . . 175.2(3) ?
O3 N4 C10 C9 . . . . -3.7(5) ?
O2 N4 C10 C11 . . . . -3.6(5) ?
O3 N4 C10 C11 . . . . 177.4(3) ?
C9 C10 C11 C12 . . . . 0.5(5) ?
N4 C10 C11 C12 . . . . 179.3(3) ?
C10 C11 C12 C7 . . . . -1.0(5) ?
C8 C7 C12 C11 . . . . 1.1(5) ?
N3 C7 C12 C11 . . . . 176.5(3) ?
C2 O1 C13 C14 . . . . -179.4(3) ?
Hg1 O1 C13 C14 . . . . -13.6(4) ?
